data_4517239
loop_
_publ_author_name
'Alice Heskia'
'Thierry Maris'
'James D. Wuest'

_publ_section_title
;
 Foiling Normal Patterns of Crystallization by Design. Polymorphism of
 Phosphangulene Chalcogenides
;
_journal_name_full 'Cryst. Growth & Design'
_journal_page_first 5390
_journal_page_last 5406
_journal_paper_doi 10.1021/acs.cgd.9b00907
_journal_volume 19
_journal_year 2019
_chemical_formula_moiety 'C18 H9 O3.85 P'
_chemical_formula_sum 'C18 H9 O3.85 P'
_chemical_formula_weight 317.90
_chemical_name_common 'phosphangulene oxide : phosphangulene 0.85:0.15 '
_space_group_crystal_system orthorhombic
_space_group_IT_number 61
_space_group_name_Hall '-P 2ac 2ab'
_space_group_name_H-M_alt 'P b c a'
_atom_sites_solution_hydrogens geom
_atom_sites_solution_primary dual
_audit_contact_author_name
;
;
_audit_creation_date 2018-11-13
_audit_creation_method
;
Olex2 1.2
(compiled 2018.05.29 svn.r3508 for OlexSys, GUI svn.r5506)
;
_cell_angle_alpha 90
_cell_angle_beta 90
_cell_angle_gamma 90
_cell_formula_units_Z 8
_cell_length_a 12.0696(5)
_cell_length_b 7.4375(3)
_cell_length_c 29.7131(12)
_cell_measurement_reflns_used 9920
_cell_measurement_temperature 150
_cell_measurement_theta_max 54.983
_cell_measurement_theta_min 2.588
_cell_volume 2667.28(19)
_computing_cell_refinement
;
SAINT (2013) V8.37A; Integration Software for Single Crystal Data.
Bruker AXS Inc., Madison, WI 53719-1173.
;
_computing_data_collection
;
APEX 2 (2013) Bruker AXS Inc., Madison, WI 53719-1173.
;
_computing_data_reduction
;
SAINT (2013) V8.37A; Integration Software for Single Crystal Data.
Bruker AXS Inc., Madison, WI 53719-1173.
;
_computing_molecular_graphics 'Olex2 (Dolomanov et al., 2009)'
_computing_publication_material 'Olex2 (Dolomanov et al., 2009)'
_computing_structure_refinement 'XL (Sheldrick, 2008)'
_computing_structure_solution 'SHELXT 2014/5 (Sheldrick, 2014)'
_diffrn_ambient_temperature 150
_diffrn_detector 'CMOS Area detector'
_diffrn_detector_area_resol_mean 10.24
_diffrn_detector_type 'Bruker Photon 100 CMOS Detector'
_diffrn_measured_fraction_theta_full 0.976
_diffrn_measured_fraction_theta_max 0.972
_diffrn_measurement_device 'k-geometry diffractometer'
_diffrn_measurement_device_type 'Bruker Venture Metaljet'
_diffrn_measurement_method '\w and \f scans'
_diffrn_radiation_collimation 'Focusing mirrors'
_diffrn_radiation_monochromator 'Helios MX Mirror Optics'
_diffrn_radiation_probe x-ray
_diffrn_radiation_type GaK\a
_diffrn_radiation_wavelength 1.34139
_diffrn_reflns_av_R_equivalents 0.0439
_diffrn_reflns_av_unetI/netI 0.0255
_diffrn_reflns_Laue_measured_fraction_full 0.976
_diffrn_reflns_Laue_measured_fraction_max 0.972
_diffrn_reflns_limit_h_max 14
_diffrn_reflns_limit_h_min -14
_diffrn_reflns_limit_k_max 8
_diffrn_reflns_limit_k_min -8
_diffrn_reflns_limit_l_max 36
_diffrn_reflns_limit_l_min -36
_diffrn_reflns_number 19132
_diffrn_reflns_point_group_measured_fraction_full 0.976
_diffrn_reflns_point_group_measured_fraction_max 0.972
_diffrn_reflns_theta_full 53.594
_diffrn_reflns_theta_max 55.033
_diffrn_reflns_theta_min 2.587
_diffrn_source 'Metal Jet'
_diffrn_source_target Ga
_diffrn_source_type 'Gallium Liquid Metal Jet Source'
_exptl_absorpt_coefficient_mu 1.302
_exptl_absorpt_correction_T_max 0.7508
_exptl_absorpt_correction_T_min 0.6337
_exptl_absorpt_correction_type multi-scan
_exptl_absorpt_process_details
;
SADABS-2016/2 (Bruker,2016/2) was used for absorption correction.
wR2(int) was 0.1083 before and 0.0575 after correction.
The Ratio of minimum to maximum transmission is 0.8440.
The \l/2 correction factor is Not present.
;
_exptl_crystal_colour 'clear light colourless'
_exptl_crystal_colour_lustre clear
_exptl_crystal_colour_modifier light
_exptl_crystal_colour_primary colourless
_exptl_crystal_density_diffrn 1.583
_exptl_crystal_description Block
_exptl_crystal_F_000 1303
_exptl_crystal_size_max 0.25
_exptl_crystal_size_mid 0.11
_exptl_crystal_size_min 0.05
_refine_diff_density_max 0.361
_refine_diff_density_min -0.343
_refine_diff_density_rms 0.053
_refine_ls_extinction_coef 0.00208(16)
_refine_ls_extinction_expression Fc^*^=kFc[1+0.001xFc^2^\l^3^/sin(2\q)]^-1/4^
_refine_ls_extinction_method 'SHELXL-2018/3 (Sheldrick 2018)'
_refine_ls_goodness_of_fit_ref 1.060
_refine_ls_hydrogen_treatment constr
_refine_ls_matrix_type full
_refine_ls_number_parameters 210
_refine_ls_number_reflns 2473
_refine_ls_number_restraints 0
_refine_ls_restrained_S_all 1.060
_refine_ls_R_factor_all 0.0476
_refine_ls_R_factor_gt 0.0376
_refine_ls_shift/su_max 0.001
_refine_ls_shift/su_mean 0.000
_refine_ls_structure_factor_coef Fsqd
_refine_ls_weighting_details 'w=1/[\s^2^(Fo^2^)+(0.0327P)^2^+2.7027P] where P=(Fo^2^+2Fc^2^)/3'
_refine_ls_weighting_scheme calc
_refine_ls_wR_factor_gt 0.0851
_refine_ls_wR_factor_ref 0.0907
_reflns_Friedel_coverage 0.000
_reflns_Friedel_fraction_full .
_reflns_Friedel_fraction_max .
_reflns_number_gt 2130
_reflns_number_total 2473
_reflns_threshold_expression 'I > 2\s(I)'
_cod_data_source_file phango_phang_jw21271.cif
_cod_data_source_block jw21271
_cod_depositor_comments
;
The following automatic conversions were performed:

data item '_diffrn_radiation_probe' value 'X-ray' was changed to
'x-ray' in accordance with the built-in table derived from the CIF
Core dictionary named 'cif_core.dic' version 2.4.5 last updated on
2014-11-21.

Automatic conversion script
Id: cif_fix_values 6909 2019-04-08 15:41:33Z antanas 
;
_cod_database_code 4517239

loop_
_space_group_symop_id
_space_group_symop_operation_xyz
1 'x, y, z'
2 '-x+1/2, -y, z+1/2'
3 '-x, y+1/2, -z+1/2'
4 'x+1/2, -y+1/2, -z'
5 '-x, -y, -z'
6 'x-1/2, y, -z-1/2'
7 'x, -y-1/2, z-1/2'
8 '-x-1/2, y-1/2, z'

loop_
_atom_site_label
_atom_site_type_symbol
_atom_site_fract_x
_atom_site_fract_y
_atom_site_fract_z
_atom_site_U_iso_or_equiv
_atom_site_adp_type
_atom_site_occupancy
_atom_site_site_symmetry_order
_atom_site_calc_flag
_atom_site_refinement_flags_posn
_atom_site_refinement_flags_adp
_atom_site_refinement_flags_occupancy
_atom_site_disorder_assembly
_atom_site_disorder_group
P1A P 0.48083(4) 0.48286(7) 0.62150(2) 0.02489(17) Uani 1 1 d . . . . .
O1A O 0.60991(10) 0.2413(2) 0.56043(4) 0.0287(4) Uani 1 1 d . . . . .
O2A O 0.25123(11) 0.5114(2) 0.58395(4) 0.0292(3) Uani 1 1 d . . . . .
O3A O 0.46373(11) 0.2971(2) 0.71084(4) 0.0289(3) Uani 1 1 d . . . . .
O4A O 0.53538(13) 0.6545(2) 0.62470(5) 0.0317(6) Uani 0.854(6) 1 d . . . . .
C1A C 0.43708(15) 0.4041(3) 0.56866(6) 0.0231(4) Uani 1 1 d . . . . .
C2A C 0.50773(15) 0.2985(3) 0.54289(6) 0.0253(5) Uani 1 1 d . . . . .
C3A C 0.47805(16) 0.2497(3) 0.49977(7) 0.0283(5) Uani 1 1 d . . . . .
H3A H 0.527295 0.183479 0.481121 0.034 Uiso 1 1 calc R . . . .
C4A C 0.37333(17) 0.3005(3) 0.48437(7) 0.0305(5) Uani 1 1 d . . . . .
H4A H 0.353480 0.273727 0.454168 0.037 Uiso 1 1 calc R . . . .
C5A C 0.29715(16) 0.3887(3) 0.51150(6) 0.0285(5) Uani 1 1 d . . . . .
H5A H 0.224984 0.416216 0.500749 0.034 Uiso 1 1 calc R . . . .
C6A C 0.32912(15) 0.4353(3) 0.55453(6) 0.0252(4) Uani 1 1 d . . . . .
C7A C 0.35730(15) 0.4357(3) 0.65085(6) 0.0232(4) Uani 1 1 d . . . . .
C8A C 0.25565(16) 0.4581(3) 0.62913(6) 0.0247(4) Uani 1 1 d . . . . .
C9A C 0.15805(16) 0.4220(3) 0.65153(7) 0.0269(5) Uani 1 1 d . . . . .
H9A H 0.088365 0.442097 0.637543 0.032 Uiso 1 1 calc R . . . .
C10A C 0.16458(16) 0.3551(3) 0.69526(7) 0.0288(5) Uani 1 1 d . . . . .
H10A H 0.097958 0.336910 0.711670 0.035 Uiso 1 1 calc R . . . .
C11A C 0.26527(16) 0.3139(3) 0.71584(6) 0.0275(5) Uani 1 1 d . . . . .
H11A H 0.267668 0.261688 0.745000 0.033 Uiso 1 1 calc R . . . .
C12A C 0.36172(15) 0.3515(3) 0.69236(6) 0.0253(4) Uani 1 1 d . . . . .
C13A C 0.55367(15) 0.2893(3) 0.63789(6) 0.0233(4) Uani 1 1 d . . . . .
C14A C 0.61362(15) 0.1928(3) 0.60601(6) 0.0249(5) Uani 1 1 d . . . . .
C15A C 0.67651(16) 0.0468(3) 0.61887(7) 0.0286(5) Uani 1 1 d . . . . .
H15A H 0.721572 -0.015081 0.597728 0.034 Uiso 1 1 calc R . . . .
C16A C 0.67218(16) -0.0074(3) 0.66373(7) 0.0303(5) Uani 1 1 d . . . . .
H16A H 0.717792 -0.104250 0.673254 0.036 Uiso 1 1 calc R . . . .
C17A C 0.60323(16) 0.0756(3) 0.69510(7) 0.0282(5) Uani 1 1 d . . . . .
H17A H 0.598910 0.032850 0.725176 0.034 Uiso 1 1 calc R . . . .
C18A C 0.54141(15) 0.2217(3) 0.68130(6) 0.0245(4) Uani 1 1 d . . . . .

loop_
_atom_site_aniso_label
_atom_site_aniso_U_11
_atom_site_aniso_U_22
_atom_site_aniso_U_33
_atom_site_aniso_U_23
_atom_site_aniso_U_13
_atom_site_aniso_U_12
P1A 0.0196(3) 0.0292(3) 0.0259(3) 0.0003(2) 0.00098(19) 0.0003(2)
O1A 0.0234(7) 0.0376(9) 0.0251(7) 0.0026(6) 0.0020(5) 0.0058(6)
O2A 0.0232(6) 0.0352(9) 0.0291(7) 0.0035(6) 0.0012(6) 0.0059(6)
O3A 0.0242(7) 0.0387(9) 0.0238(7) -0.0028(6) 0.0005(5) 0.0026(6)
O4A 0.0281(10) 0.0263(11) 0.0406(10) -0.0024(7) 0.0027(7) -0.0033(7)
C1A 0.0230(9) 0.0207(11) 0.0255(9) 0.0040(8) 0.0015(8) -0.0028(8)
C2A 0.0218(9) 0.0277(12) 0.0263(9) 0.0048(8) 0.0012(7) -0.0009(8)
C3A 0.0312(11) 0.0258(12) 0.0279(9) 0.0019(8) 0.0038(8) -0.0010(9)
C4A 0.0340(11) 0.0322(13) 0.0253(10) 0.0021(9) -0.0024(8) -0.0066(9)
C5A 0.0249(9) 0.0287(13) 0.0319(10) 0.0048(9) -0.0044(8) -0.0031(9)
C6A 0.0227(9) 0.0234(12) 0.0295(10) 0.0040(8) 0.0018(8) 0.0004(8)
C7A 0.0233(9) 0.0194(11) 0.0268(10) -0.0028(8) 0.0021(7) -0.0001(8)
C8A 0.0251(9) 0.0199(11) 0.0290(9) -0.0029(8) 0.0013(8) 0.0015(8)
C9A 0.0218(9) 0.0224(12) 0.0366(11) -0.0058(9) 0.0005(8) 0.0013(8)
C10A 0.0255(10) 0.0259(12) 0.0349(11) -0.0049(9) 0.0085(8) -0.0027(9)
C11A 0.0287(10) 0.0267(12) 0.0270(9) -0.0031(8) 0.0046(8) -0.0021(9)
C12A 0.0227(9) 0.0261(12) 0.0269(10) -0.0053(8) -0.0003(8) 0.0003(9)
C13A 0.0172(8) 0.0266(12) 0.0262(9) -0.0018(8) -0.0014(7) -0.0032(8)
C14A 0.0179(9) 0.0315(13) 0.0254(9) 0.0005(8) -0.0005(7) -0.0027(8)
C15A 0.0220(9) 0.0308(13) 0.0330(10) -0.0025(9) -0.0002(8) 0.0007(9)
C16A 0.0244(10) 0.0313(13) 0.0352(11) 0.0040(9) -0.0047(8) 0.0030(9)
C17A 0.0250(10) 0.0330(13) 0.0266(10) 0.0035(9) -0.0044(8) -0.0026(9)
C18A 0.0206(9) 0.0292(12) 0.0238(9) -0.0036(8) -0.0023(7) -0.0030(8)

loop_
_atom_type_symbol
_atom_type_description
_atom_type_scat_dispersion_real
_atom_type_scat_dispersion_imag
_atom_type_scat_source
C C 0.0137 0.0067 'International Tables Vol C Tables 4.2.6.8 and 6.1.1.4'
H H 0.0000 0.0000 'International Tables Vol C Tables 4.2.6.8 and 6.1.1.4'
O O 0.0389 0.0241 'International Tables Vol C Tables 4.2.6.8 and 6.1.1.4'
P P 0.2543 0.3332 'International Tables Vol C Tables 4.2.6.8 and 6.1.1.4'

loop_
_geom_angle_atom_site_label_1
_geom_angle_atom_site_label_2
_geom_angle_atom_site_label_3
_geom_angle
_geom_angle_site_symmetry_1
_geom_angle_site_symmetry_3
O4A P1A C1A 119.47(10) . .
O4A P1A C7A 122.06(10) . .
O4A P1A C13A 118.68(9) . .
C1A P1A C7A 96.98(9) . .
C13A P1A C1A 97.18(9) . .
C13A P1A C7A 97.07(9) . .
C14A O1A C2A 117.66(14) . .
C8A O2A C6A 117.23(15) . .
C18A O3A C12A 117.15(14) . .
C2A C1A P1A 119.77(14) . .
C6A C1A P1A 119.77(15) . .
C6A C1A C2A 120.25(18) . .
C1A C2A O1A 120.37(16) . .
C3A C2A O1A 119.53(18) . .
C3A C2A C1A 120.10(18) . .
C2A C3A H3A 121.0 . .
C2A C3A C4A 117.91(19) . .
C4A C3A H3A 121.0 . .
C3A C4A H4A 118.7 . .
C5A C4A C3A 122.52(18) . .
C5A C4A H4A 118.7 . .
C4A C5A H5A 120.9 . .
C6A C5A C4A 118.15(18) . .
C6A C5A H5A 120.9 . .
C1A C6A O2A 120.52(17) . .
C5A C6A O2A 119.42(17) . .
C5A C6A C1A 120.05(18) . .
C8A C7A P1A 119.40(14) . .
C12A C7A P1A 119.89(14) . .
C12A C7A C8A 119.98(17) . .
C7A C8A O2A 120.68(16) . .
C9A C8A O2A 119.01(17) . .
C9A C8A C7A 120.28(17) . .
C8A C9A H9A 120.9 . .
C8A C9A C10A 118.10(18) . .
C10A C9A H9A 120.9 . .
C9A C10A H10A 118.8 . .
C9A C10A C11A 122.44(18) . .
C11A C10A H10A 118.8 . .
C10A C11A H11A 121.1 . .
C12A C11A C10A 117.85(18) . .
C12A C11A H11A 121.1 . .
C7A C12A O3A 120.76(16) . .
C7A C12A C11A 120.50(18) . .
C11A C12A O3A 118.71(17) . .
C14A C13A P1A 119.65(15) . .
C14A C13A C18A 119.96(19) . .
C18A C13A P1A 120.00(15) . .
C13A C14A O1A 120.54(18) . .
C15A C14A O1A 119.20(17) . .
C15A C14A C13A 120.26(18) . .
C14A C15A H15A 120.9 . .
C14A C15A C16A 118.18(19) . .
C16A C15A H15A 120.9 . .
C15A C16A H16A 118.9 . .
C15A C16A C17A 122.3(2) . .
C17A C16A H16A 118.9 . .
C16A C17A H17A 120.9 . .
C18A C17A C16A 118.21(18) . .
C18A C17A H17A 120.9 . .
C13A C18A O3A 120.45(18) . .
C17A C18A O3A 119.38(17) . .
C17A C18A C13A 120.14(18) . .

loop_
_geom_bond_atom_site_label_1
_geom_bond_atom_site_label_2
_geom_bond_distance
_geom_bond_site_symmetry_2
P1A O4A 1.4398(18) .
P1A C1A 1.7570(19) .
P1A C7A 1.7625(19) .
P1A C13A 1.756(2) .
O1A C2A 1.405(2) .
O1A C14A 1.402(2) .
O2A C6A 1.403(2) .
O2A C8A 1.401(2) .
O3A C12A 1.408(2) .
O3A C18A 1.401(2) .
C1A C2A 1.389(3) .
C1A C6A 1.389(3) .
C2A C3A 1.379(3) .
C3A H3A 0.9500 .
C3A C4A 1.396(3) .
C4A H4A 0.9500 .
C4A C5A 1.388(3) .
C5A H5A 0.9500 .
C5A C6A 1.380(3) .
C7A C8A 1.396(3) .
C7A C12A 1.384(3) .
C8A C9A 1.379(3) .
C9A H9A 0.9500 .
C9A C10A 1.394(3) .
C10A H10A 0.9500 .
C10A C11A 1.395(3) .
C11A H11A 0.9500 .
C11A C12A 1.386(3) .
C13A C14A 1.392(3) .
C13A C18A 1.392(3) .
C14A C15A 1.378(3) .
C15A H15A 0.9500 .
C15A C16A 1.394(3) .
C16A H16A 0.9500 .
C16A C17A 1.394(3) .
C17A H17A 0.9500 .
C17A C18A 1.380(3) .

loop_
_geom_torsion_atom_site_label_1
_geom_torsion_atom_site_label_2
_geom_torsion_atom_site_label_3
_geom_torsion_atom_site_label_4
_geom_torsion
_geom_torsion_site_symmetry_1
_geom_torsion_site_symmetry_2
_geom_torsion_site_symmetry_3
_geom_torsion_site_symmetry_4
P1A C1A C2A O1A 5.6(3) . . . .
P1A C1A C2A C3A -174.17(16) . . . .
P1A C1A C6A O2A -7.1(3) . . . .
P1A C1A C6A C5A 174.00(16) . . . .
P1A C7A C8A O2A 2.2(3) . . . .
P1A C7A C8A C9A -179.95(16) . . . .
P1A C7A C12A O3A -2.3(3) . . . .
P1A C7A C12A C11A 179.90(16) . . . .
P1A C13A C14A O1A -4.6(3) . . . .
P1A C13A C14A C15A 176.12(15) . . . .
P1A C13A C18A O3A 5.8(3) . . . .
P1A C13A C18A C17A -176.34(15) . . . .
O1A C2A C3A C4A 176.51(18) . . . .
O1A C14A C15A C16A -175.10(18) . . . .
O2A C8A C9A C10A 174.86(18) . . . .
O4A P1A C1A C2A 90.96(18) . . . .
O4A P1A C1A C6A -94.28(18) . . . .
O4A P1A C7A C8A 95.13(18) . . . .
O4A P1A C7A C12A -94.68(19) . . . .
O4A P1A C13A C14A -92.05(17) . . . .
O4A P1A C13A C18A 95.13(17) . . . .
C1A P1A C7A C8A -36.29(18) . . . .
C1A P1A C7A C12A 133.90(18) . . . .
C1A P1A C13A C14A 37.30(17) . . . .
C1A P1A C13A C18A -135.51(16) . . . .
C1A C2A C3A C4A -3.7(3) . . . .
C2A O1A C14A C13A -38.6(3) . . . .
C2A O1A C14A C15A 140.70(19) . . . .
C2A C1A C6A O2A 167.62(18) . . . .
C2A C1A C6A C5A -11.3(3) . . . .
C2A C3A C4A C5A -3.5(3) . . . .
C3A C4A C5A C6A 3.4(3) . . . .
C4A C5A C6A O2A -174.86(18) . . . .
C4A C5A C6A C1A 4.0(3) . . . .
C6A O2A C8A C7A 40.4(3) . . . .
C6A O2A C8A C9A -137.42(19) . . . .
C6A C1A C2A O1A -169.13(18) . . . .
C6A C1A C2A C3A 11.1(3) . . . .
C7A P1A C1A C2A -135.92(17) . . . .
C7A P1A C1A C6A 38.84(18) . . . .
C7A P1A C13A C14A 135.29(16) . . . .
C7A P1A C13A C18A -37.52(17) . . . .
C7A C8A C9A C10A -3.0(3) . . . .
C8A O2A C6A C1A -37.8(3) . . . .
C8A O2A C6A C5A 141.10(19) . . . .
C8A C7A C12A O3A 167.82(18) . . . .
C8A C7A C12A C11A -10.0(3) . . . .
C8A C9A C10A C11A -3.9(3) . . . .
C9A C10A C11A C12A 3.8(3) . . . .
C10A C11A C12A O3A -174.64(19) . . . .
C10A C11A C12A C7A 3.2(3) . . . .
C12A O3A C18A C13A 38.1(3) . . . .
C12A O3A C18A C17A -139.71(19) . . . .
C12A C7A C8A O2A -167.94(18) . . . .
C12A C7A C8A C9A 9.9(3) . . . .
C13A P1A C1A C2A -37.85(18) . . . .
C13A P1A C1A C6A 136.91(17) . . . .
C13A P1A C7A C8A -134.46(17) . . . .
C13A P1A C7A C12A 35.73(19) . . . .
C13A C14A C15A C16A 4.2(3) . . . .
C14A O1A C2A C1A 38.0(3) . . . .
C14A O1A C2A C3A -142.21(19) . . . .
C14A C13A C18A O3A -166.95(17) . . . .
C14A C13A C18A C17A 10.9(3) . . . .
C14A C15A C16A C17A 2.9(3) . . . .
C15A C16A C17A C18A -3.1(3) . . . .
C16A C17A C18A O3A 173.99(17) . . . .
C16A C17A C18A C13A -3.8(3) . . . .
C18A O3A C12A C7A -40.1(3) . . . .
C18A O3A C12A C11A 137.71(19) . . . .
C18A C13A C14A O1A 168.23(17) . . . .
C18A C13A C14A C15A -11.1(3) . . . .

_cod_database_fobs_code 4517239
